data_4311317
loop_
_publ_author_name
'Catherine Martin'
'Carole Lamonier'
'Michel Fournier'
'Olivier Mentr\'e'
'Virginie Harl\'e'
'Denis Guillaume'
'Edmond Payen'

_publ_contact_author_address
;
   Laboratoire de Catalyse de Lille, UMR C.N.R.S N\% 8010,
Universit\'e des Sciences et Technologies de Lille,
 B\^atiment C3, 59650 Villeneuve d?Ascq, France.
;
_publ_contact_author_email carole.lamonier@univ-lille1.fr
_publ_contact_author_name 'Carole Lamonier'
_publ_section_title
;
 Preparation and Characterization of 6-Molybdocobaltate and
 6-Molybdoaluminate Cobalt Salts. Evidence of a New Heteropolymolybdate
 Structure
;
_journal_name_full 'Inorganic Chemistry'
_journal_page_first 4636
_journal_page_last 4644
_journal_paper_doi 10.1021/ic0354365
_journal_volume 43
_journal_year 2004
_chemical_formula_moiety '(CoMo6O24H6) (Co, 5H2O) (H2O)6 (H3O)'
_chemical_formula_sum 'Co2 H31 Mo6 O36'
_chemical_formula_weight 1294.70
_space_group_IT_number 61
_symmetry_cell_setting orthorhombic
_symmetry_Int_Tables_number 61
_symmetry_space_group_name_Hall '-P 2bc 2ac'
_symmetry_space_group_name_H-M 'P c a b'
_atom_sites_solution_hydrogens geom
_atom_sites_solution_primary direct
_atom_sites_solution_secondary difmap
_audit_creation_method SHELXL-97
_cell_angle_alpha 90.00
_cell_angle_beta 90.00
_cell_angle_gamma 90.00
_cell_formula_units_Z 8
_cell_length_a 11.139(2)
_cell_length_b 22.960(4)
_cell_length_c 24.486(5)
_cell_measurement_temperature 293(2)
_cell_measurement_theta_max 29.52
_cell_measurement_theta_min 3.55
_cell_volume 6262(2)
_computing_cell_refinement SAINT
_computing_data_collection SMART
_computing_data_reduction SAINT
_computing_molecular_graphics Diamond
_computing_structure_refinement 'SHELXL-97 (Sheldrick, 1997)'
_computing_structure_solution 'SHELXS-97 (Sheldrick, 1990)'
_diffrn_ambient_temperature 293(2)
_diffrn_measured_fraction_theta_full 0.463
_diffrn_measured_fraction_theta_max 0.463
_diffrn_radiation_monochromator graphite
_diffrn_radiation_probe x-ray
_diffrn_radiation_type MoK\a
_diffrn_radiation_wavelength 0.71073
_diffrn_reflns_av_R_equivalents 0.0474
_diffrn_reflns_av_sigmaI/netI 0.0350
_diffrn_reflns_limit_h_max 14
_diffrn_reflns_limit_h_min -14
_diffrn_reflns_limit_k_max 30
_diffrn_reflns_limit_k_min -30
_diffrn_reflns_limit_l_max 32
_diffrn_reflns_limit_l_min -32
_diffrn_reflns_number 25111
_diffrn_reflns_theta_full 29.52
_diffrn_reflns_theta_max 29.52
_diffrn_reflns_theta_min 3.55
_diffrn_source 'fine-focus sealed tube'
_exptl_absorpt_coefficient_mu 3.475
_exptl_crystal_density_diffrn 2.746
_exptl_crystal_density_method 'not measured'
_exptl_crystal_F_000 4952
_refine_diff_density_max 1.783
_refine_diff_density_min -0.790
_refine_diff_density_rms 0.180
_refine_ls_extinction_coef 0.000000(14)
_refine_ls_extinction_expression Fc^*^=kFc[1+0.001xFc^2^\l^3^/sin(2\q)]^-1/4^
_refine_ls_extinction_method SHELXL
_refine_ls_goodness_of_fit_ref 1.108
_refine_ls_hydrogen_treatment mixed
_refine_ls_matrix_type full
_refine_ls_number_parameters 218
_refine_ls_number_reflns 4045
_refine_ls_number_restraints 0
_refine_ls_restrained_S_all 1.108
_refine_ls_R_factor_all 0.0388
_refine_ls_R_factor_gt 0.0388
_refine_ls_shift/su_max 1.130
_refine_ls_shift/su_mean 0.005
_refine_ls_structure_factor_coef Fsqd
_refine_ls_weighting_details 'calc w=1/[\s^2^(Fo^2^)+(0.0495P)^2^+26.9108P] where P=(Fo^2^+2Fc^2^)/3'
_refine_ls_weighting_scheme calc
_refine_ls_wR_factor_gt 0.0924
_refine_ls_wR_factor_ref 0.0924
_reflns_number_gt 4045
_reflns_number_total 4045
_reflns_threshold_expression >2sigma(I)
_cod_data_source_file ic0354365si20040316_122934_2.cif
_cod_data_source_block como6m
_cod_original_formula_sum 'H31 O36 Mo6 Co2'
_cod_database_code 4311317

loop_
_symmetry_equiv_pos_as_xyz
'x, y, z'
'-x, -y+1/2, z+1/2'
'x+1/2, -y, -z+1/2'
'-x+1/2, y+1/2, -z'
'-x, -y, -z'
'x, y-1/2, -z-1/2'
'-x-1/2, y, z-1/2'
'x-1/2, -y-1/2, z'

loop_
_atom_site_label
_atom_site_type_symbol
_atom_site_fract_x
_atom_site_fract_y
_atom_site_fract_z
_atom_site_U_iso_or_equiv
_atom_site_adp_type
_atom_site_occupancy
_atom_site_symmetry_multiplicity
_atom_site_calc_flag
_atom_site_refinement_flags
_atom_site_disorder_assembly
_atom_site_disorder_group
Mo1 Mo 0.72304(6) 0.17061(3) 0.32547(3) 0.01930(16) Uani 1 1 d . . .
Mo2 Mo 0.19878(6) 0.07310(3) 0.32498(3) 0.01947(16) Uani 1 1 d . . .
Mo3 Mo 0.20338(6) 0.07941(3) 0.19116(3) 0.01986(16) Uani 1 1 d . . .
Mo4 Mo 0.72633(6) 0.17285(3) 0.19031(3) 0.02004(16) Uani 1 1 d . . .
Mo5 Mo 0.96761(7) 0.12793(3) 0.12327(3) 0.02090(16) Uani 1 1 d . . .
Mo6 Mo 0.95361(7) 0.11395(3) 0.39185(3) 0.02049(17) Uani 1 1 d . . .
Co1 Co 0.11833(11) 0.18477(5) 0.50871(5) 0.0262(3) Uani 1 1 d . . .
Co2 Co 0.96321(9) 0.12430(4) 0.25788(4) 0.0139(2) Uani 1 1 d . . .
O1 O 0.6685(5) 0.2396(3) 0.3246(2) 0.0287(14) Uiso 1 1 d . . .
O2 O 0.6284(6) 0.1314(3) 0.3663(2) 0.0329(15) Uiso 1 1 d . . .
O3 O 0.8564(5) 0.1817(2) 0.3745(2) 0.0230(12) Uiso 1 1 d . . .
O4 O 0.6599(5) 0.1409(2) 0.2568(2) 0.0206(12) Uiso 1 1 d . . .
O5 O 0.8606(4) 0.1910(2) 0.2592(2) 0.0170(11) Uiso 1 1 d . . .
OH6 O 0.8585(5) 0.0953(2) 0.3130(2) 0.0183(11) Uiso 1 1 d . . .
O7 O 0.2845(6) 0.1085(3) 0.3714(2) 0.0355(15) Uiso 1 1 d . . .
O8 O 0.2582(5) 0.0048(3) 0.3194(2) 0.0307(14) Uiso 1 1 d . . .
O9 O 0.2662(5) 0.1085(2) 0.2597(2) 0.0218(12) Uiso 1 1 d . . .
O10 O 0.0597(5) 0.0534(2) 0.3695(2) 0.0228(12) Uiso 1 1 d . . .
OH11 O 0.0661(4) 0.0578(2) 0.2560(2) 0.0161(11) Uiso 1 1 d . . .
OH12 O 0.0629(5) 0.1482(2) 0.3179(2) 0.0177(11) Uiso 1 1 d . . .
O13 O 0.2903(6) 0.1207(3) 0.1493(3) 0.0349(15) Uiso 1 1 d . . .
O14 O 0.2636(5) 0.0113(3) 0.1912(2) 0.0317(14) Uiso 1 1 d . . .
O15 O 0.0695(5) 0.0640(2) 0.1425(2) 0.0232(12) Uiso 1 1 d . . .
OH16 O 0.0663(5) 0.1531(2) 0.2018(2) 0.0178(11) Uiso 1 1 d . . .
O17 O 0.6431(6) 0.1346(3) 0.1447(3) 0.0357(15) Uiso 1 1 d . . .
O18 O 0.6673(6) 0.2411(3) 0.1924(2) 0.0349(15) Uiso 1 1 d . . .
O19 O 0.8641(5) 0.1905(2) 0.1442(2) 0.0246(13) Uiso 1 1 d . . .
OH20 O 0.8631(4) 0.0993(2) 0.1987(2) 0.0172(11) Uiso 1 1 d . . .
O21 O 0.8764(5) 0.0891(3) 0.0807(2) 0.0302(14) Uiso 1 1 d . . .
O22 O 0.0601(5) 0.1681(3) 0.0820(2) 0.0345(15) Uiso 1 1 d . . .
O23 O 0.8534(5) 0.0728(3) 0.4272(2) 0.0335(15) Uiso 1 1 d . . .
O24 O 0.0404(5) 0.1484(3) 0.4407(2) 0.0303(14) Uiso 1 1 d . . .
H2O1 O 0.1326(6) 0.2603(3) 0.4654(3) 0.0480(18) Uiso 1 1 d . . .
H2O2 O 0.0513(7) 0.2906(3) 0.0369(3) 0.058(2) Uiso 1 1 d . . .
H2O3 O 0.8011(6) 0.2788(3) 0.0785(3) 0.0434(17) Uiso 1 1 d . . .
H2O4 O 0.2052(6) 0.1573(3) -0.0124(3) 0.0378(15) Uiso 1 1 d . . .
H2O5 O 0.3953(6) 0.1020(3) 0.0474(3) 0.0390(16) Uiso 1 1 d . . .
H2OA O 0.9291(6) 0.2886(3) 0.4077(3) 0.0382(16) Uiso 1 1 d . . .
H2OB O 0.1051(6) -0.0426(3) 0.4329(3) 0.0459(18) Uiso 1 1 d . . .
H2OC O 0.9246(6) 0.2992(3) 0.2727(3) 0.0475(18) Uiso 1 1 d . . .
H2OD O 0.8098(8) -0.0220(4) 0.0152(4) 0.078(3) Uiso 1 1 d . . .
H2OE O 0.5017(7) 0.0482(4) 0.2584(3) 0.059(2) Uiso 1 1 d . . .
H2OF O 0.0426(7) -0.0304(3) 0.0731(3) 0.059(2) Uiso 1 1 d . . .
H2OG O 0.7464(7) 0.1467(3) 0.0048(3) 0.055(2) Uiso 1 1 d . . .

loop_
_atom_site_aniso_label
_atom_site_aniso_U_11
_atom_site_aniso_U_22
_atom_site_aniso_U_33
_atom_site_aniso_U_23
_atom_site_aniso_U_13
_atom_site_aniso_U_12
Mo1 0.0175(4) 0.0194(3) 0.0210(4) -0.0006(3) 0.0019(3) 0.0022(3)
Mo2 0.0187(4) 0.0191(3) 0.0206(4) -0.0001(3) -0.0022(3) 0.0027(3)
Mo3 0.0200(4) 0.0193(4) 0.0203(4) -0.0004(3) 0.0035(3) 0.0036(3)
Mo4 0.0196(4) 0.0199(3) 0.0207(4) 0.0011(3) -0.0015(3) 0.0032(3)
Mo5 0.0235(4) 0.0220(3) 0.0172(3) 0.0012(3) 0.0010(3) 0.0020(3)
Mo6 0.0231(4) 0.0218(4) 0.0166(3) -0.0009(3) -0.0008(3) 0.0028(3)
Co1 0.0319(7) 0.0256(6) 0.0210(6) -0.0039(5) -0.0056(5) 0.0020(5)
Co2 0.0139(5) 0.0129(5) 0.0149(5) 0.0004(4) 0.0003(4) -0.0005(4)

loop_
_atom_type_symbol
_atom_type_description
_atom_type_scat_dispersion_real
_atom_type_scat_dispersion_imag
_atom_type_scat_source
N N 0.0061 0.0033 'International Tables Vol C Tables 4.2.6.8 and 6.1.1.4'
H H 0.0000 0.0000 'International Tables Vol C Tables 4.2.6.8 and 6.1.1.4'
O O 0.0106 0.0060 'International Tables Vol C Tables 4.2.6.8 and 6.1.1.4'
Co Co 0.3494 0.9721 'International Tables Vol C Tables 4.2.6.8 and 6.1.1.4'
Mo Mo -1.6832 0.6857 'International Tables Vol C Tables 4.2.6.8 and 6.1.1.4'

loop_
_geom_angle_atom_site_label_1
_geom_angle_atom_site_label_2
_geom_angle_atom_site_label_3
_geom_angle
_geom_angle_site_symmetry_1
_geom_angle_site_symmetry_3
_geom_angle_publ_flag
O1 Mo1 O2 106.2(3) . . ?
O1 Mo1 O3 99.2(3) . . ?
O2 Mo1 O3 100.4(3) . . ?
O1 Mo1 O4 100.8(2) . . ?
O2 Mo1 O4 95.6(3) . . ?
O3 Mo1 O4 149.7(2) . . ?
O1 Mo1 O5 92.3(2) . . ?
O2 Mo1 O5 159.8(2) . . ?
O3 Mo1 O5 84.2(2) . . ?
O4 Mo1 O5 72.5(2) . . ?
O1 Mo1 OH6 158.3(2) . . ?
O2 Mo1 OH6 94.9(2) . . ?
O3 Mo1 OH6 71.2(2) . . ?
O4 Mo1 OH6 82.0(2) . . ?
O5 Mo1 OH6 67.77(18) . . ?
O7 Mo2 O8 106.1(3) . . ?
O7 Mo2 O9 97.7(3) . . ?
O8 Mo2 O9 99.7(3) . . ?
O7 Mo2 O10 100.6(3) . . ?
O8 Mo2 O10 98.0(3) . . ?
O9 Mo2 O10 149.8(2) . . ?
O7 Mo2 OH11 160.2(2) . . ?
O8 Mo2 OH11 92.9(2) . . ?
O9 Mo2 OH11 72.8(2) . . ?
O10 Mo2 OH11 82.1(2) . . ?
O7 Mo2 OH12 93.5(2) . . ?
O8 Mo2 OH12 159.6(2) . . ?
O9 Mo2 OH12 83.0(2) . . ?
O10 Mo2 OH12 72.2(2) . . ?
OH11 Mo2 OH12 68.39(18) . . ?
O13 Mo3 O14 106.7(3) . . ?
O13 Mo3 O9 97.2(3) . . ?
O14 Mo3 O9 100.0(3) . . ?
O13 Mo3 O15 99.8(3) . . ?
O14 Mo3 O15 97.8(3) . . ?
O9 Mo3 O15 150.7(2) . . ?
O13 Mo3 OH11 158.8(2) . . ?
O14 Mo3 OH11 93.7(2) . . ?
O9 Mo3 OH11 73.2(2) . . ?
O15 Mo3 OH11 82.6(2) . . ?
O13 Mo3 OH16 92.1(2) . . ?
O14 Mo3 OH16 160.1(2) . . ?
O9 Mo3 OH16 83.6(2) . . ?
O15 Mo3 OH16 72.1(2) . . ?
OH11 Mo3 OH16 68.40(18) . . ?
O17 Mo4 O18 106.6(3) . . ?
O17 Mo4 O4 98.5(3) . . ?
O18 Mo4 O4 100.2(3) . . ?
O17 Mo4 O19 99.1(3) . . ?
O18 Mo4 O19 97.4(3) . . ?
O4 Mo4 O19 150.3(2) . . ?
O17 Mo4 OH20 92.3(2) . . ?
O18 Mo4 OH20 159.5(2) . . ?
O4 Mo4 OH20 84.2(2) . . ?
O19 Mo4 OH20 71.4(2) . . ?
O17 Mo4 O5 159.2(2) . . ?
O18 Mo4 O5 93.6(2) . . ?
O4 Mo4 O5 72.5(2) . . ?
O19 Mo4 O5 82.7(2) . . ?
OH20 Mo4 O5 68.43(18) . . ?
O21 Mo5 O22 106.3(3) . 1_655 ?
O21 Mo5 O19 101.4(3) . . ?
O22 Mo5 O19 96.6(3) 1_655 . ?
O21 Mo5 O15 95.9(3) . 1_655 ?
O22 Mo5 O15 101.7(3) 1_655 1_655 ?
O19 Mo5 O15 150.2(2) . 1_655 ?
O21 Mo5 OH20 92.3(2) . . ?
O22 Mo5 OH20 160.1(2) 1_655 . ?
O19 Mo5 OH20 72.0(2) . . ?
O15 Mo5 OH20 83.2(2) 1_655 . ?
O21 Mo5 OH16 158.5(2) . 1_655 ?
O22 Mo5 OH16 94.0(2) 1_655 1_655 ?
O19 Mo5 OH16 82.8(2) . 1_655 ?
O15 Mo5 OH16 72.7(2) 1_655 1_655 ?
OH20 Mo5 OH16 68.75(18) . 1_655 ?
O23 Mo6 O24 105.7(3) . 1_655 ?
O23 Mo6 O10 98.5(3) . 1_655 ?
O24 Mo6 O10 100.7(3) 1_655 1_655 ?
O23 Mo6 O3 101.0(3) . . ?
O24 Mo6 O3 95.5(3) 1_655 . ?
O10 Mo6 O3 150.2(2) 1_655 . ?
O23 Mo6 OH6 91.2(2) . . ?
O24 Mo6 OH6 161.2(2) 1_655 . ?
O10 Mo6 OH6 84.6(2) 1_655 . ?
O3 Mo6 OH6 72.7(2) . . ?
O23 Mo6 OH12 158.6(2) . 1_655 ?
O24 Mo6 OH12 95.2(2) 1_655 1_655 ?
O10 Mo6 OH12 72.4(2) 1_655 1_655 ?
O3 Mo6 OH12 81.4(2) . 1_655 ?
OH6 Mo6 OH12 68.94(18) . 1_655 ?
H2O1 Co1 O24 87.5(3) . . ?
H2O1 Co1 H2O2 90.7(3) . 2 ?
O24 Co1 H2O2 89.8(3) . 2 ?
H2O1 Co1 H2O3 92.9(3) . 2_655 ?
O24 Co1 H2O3 179.5(3) . 2_655 ?
H2O2 Co1 H2O3 90.5(3) 2 2_655 ?
H2O1 Co1 H2O4 93.1(3) . 7_656 ?
O24 Co1 H2O4 94.2(2) . 7_656 ?
H2O2 Co1 H2O4 174.6(3) 2 7_656 ?
H2O3 Co1 H2O4 85.5(3) 2_655 7_656 ?
H2O1 Co1 H2O5 175.1(3) . 7_656 ?
O24 Co1 H2O5 88.2(2) . 7_656 ?
H2O2 Co1 H2O5 91.8(3) 2 7_656 ?
H2O3 Co1 H2O5 91.4(3) 2_655 7_656 ?
H2O4 Co1 H2O5 84.8(3) 7_656 7_656 ?
OH6 Co2 OH16 179.1(2) . 1_655 ?
OH6 Co2 OH11 96.0(2) . 1_655 ?
OH16 Co2 OH11 84.2(2) 1_655 1_655 ?
OH6 Co2 O5 84.4(2) . . ?
OH16 Co2 O5 95.4(2) 1_655 . ?
OH11 Co2 O5 179.5(2) 1_655 . ?
OH6 Co2 OH20 94.3(2) . . ?
OH16 Co2 OH20 84.8(2) 1_655 . ?
OH11 Co2 OH20 95.2(2) 1_655 . ?
O5 Co2 OH20 84.5(2) . . ?
OH6 Co2 OH12 85.0(2) . 1_655 ?
OH16 Co2 OH12 95.9(2) 1_655 1_655 ?
OH11 Co2 OH12 84.3(2) 1_655 1_655 ?
O5 Co2 OH12 96.0(2) . 1_655 ?
OH20 Co2 OH12 179.1(2) . 1_655 ?
Mo1 O3 Mo6 117.4(3) . . ?
Mo4 O4 Mo1 117.2(3) . . ?
Co2 O5 Mo1 104.4(2) . . ?
Co2 O5 Mo4 103.5(2) . . ?
Mo1 O5 Mo4 92.73(18) . . ?
Co2 OH6 Mo6 104.7(2) . . ?
Co2 OH6 Mo1 103.3(2) . . ?
Mo6 OH6 Mo1 92.97(18) . . ?
Mo3 O9 Mo2 115.4(3) . . ?
Mo6 O10 Mo2 119.0(3) 1_455 . ?
Co2 OH11 Mo3 104.3(2) 1_455 . ?
Co2 OH11 Mo2 104.4(2) 1_455 . ?
Mo3 OH11 Mo2 92.75(19) . . ?
Co2 OH12 Mo2 102.9(2) 1_455 . ?
Co2 OH12 Mo6 101.3(2) 1_455 1_455 ?
Mo2 OH12 Mo6 91.80(18) . 1_455 ?
Mo5 O15 Mo3 117.8(3) 1_455 . ?
Co2 OH16 Mo5 103.2(2) 1_455 1_455 ?
Co2 OH16 Mo3 103.1(2) 1_455 . ?
Mo5 OH16 Mo3 92.19(18) 1_455 . ?
Mo5 O19 Mo4 118.3(3) . . ?
Co2 OH20 Mo5 103.2(2) . . ?
Co2 OH20 Mo4 103.6(2) . . ?
Mo5 OH20 Mo4 93.09(18) . . ?
Mo6 O24 Co1 169.2(4) 1_455 . ?

loop_
_geom_bond_atom_site_label_1
_geom_bond_atom_site_label_2
_geom_bond_distance
_geom_bond_site_symmetry_2
_geom_bond_publ_flag
Mo1 O1 1.698(6) . ?
Mo1 O2 1.709(6) . ?
Mo1 O3 1.928(5) . ?
Mo1 O4 1.947(5) . ?
Mo1 O5 2.281(5) . ?
Mo1 OH6 2.316(5) . ?
Mo2 O7 1.693(6) . ?
Mo2 O8 1.707(6) . ?
Mo2 O9 1.944(5) . ?
Mo2 O10 1.948(5) . ?
Mo2 OH11 2.272(5) . ?
Mo2 OH12 2.302(5) . ?
Mo3 O13 1.700(6) . ?
Mo3 O14 1.702(6) . ?
Mo3 O9 1.937(5) . ?
Mo3 O15 1.941(6) . ?
Mo3 OH11 2.260(5) . ?
Mo3 OH16 2.294(5) . ?
Mo4 O17 1.696(6) . ?
Mo4 O18 1.700(6) . ?
Mo4 O4 1.932(5) . ?
Mo4 O19 1.948(6) . ?
Mo4 OH20 2.284(5) . ?
Mo4 O5 2.292(5) . ?
Mo5 O21 1.707(6) . ?
Mo5 O22 1.713(6) 1_655 ?
Mo5 O19 1.913(5) . ?
Mo5 O15 1.914(5) 1_655 ?
Mo5 OH20 2.281(5) . ?
Mo5 OH16 2.289(5) 1_655 ?
Mo6 O23 1.698(6) . ?
Mo6 O24 1.729(6) 1_655 ?
Mo6 O10 1.905(5) 1_655 ?
Mo6 O3 1.942(5) . ?
Mo6 OH6 2.243(5) . ?
Mo6 OH12 2.321(5) 1_655 ?
Co1 H2O1 2.039(7) . ?
Co1 O24 2.056(6) . ?
Co1 H2O2 2.090(8) 2 ?
Co1 H2O3 2.104(7) 2_655 ?
Co1 H2O4 2.128(7) 7_656 ?
Co1 H2O5 2.130(7) 7_656 ?
Co2 OH6 1.904(5) . ?
Co2 OH16 1.909(5) 1_655 ?
Co2 OH11 1.909(5) 1_655 ?
Co2 O5 1.910(5) . ?
Co2 OH20 1.916(5) . ?
Co2 OH12 1.921(5) 1_655 ?
O10 Mo6 1.905(5) 1_455 ?
OH11 Co2 1.909(5) 1_455 ?
OH12 Co2 1.921(5) 1_455 ?
OH12 Mo6 2.320(5) 1_455 ?
O15 Mo5 1.914(5) 1_455 ?
OH16 Co2 1.909(5) 1_455 ?
OH16 Mo5 2.289(5) 1_455 ?
O22 Mo5 1.713(6) 1_455 ?
O24 Mo6 1.729(6) 1_455 ?
H2O2 Co1 2.090(8) 2_554 ?
H2O3 Co1 2.104(7) 2_654 ?
H2O4 Co1 2.128(7) 7_655 ?
H2O5 Co1 2.130(7) 7_655 ?
